data_7041441
loop_
_publ_author_name
'Mazzacano, Thomas J.'
'Leon, Noel J.'
'Waldhart, Greyson W.'
'Mankad, Neal P.'

_publ_section_title
;
 Fundamental organometallic chemistry under bimetallic influence: driving
 \b-hydride elimination and diverting migratory insertion at Cu and Ni.
;
_journal_issue 17
_journal_name_full 'Dalton transactions (Cambridge, England : 2003)'
_journal_page_first 5518
_journal_page_last 5521
_journal_paper_doi 10.1039/c6dt04533b
_journal_volume 46
_journal_year 2017
_chemical_formula_sum 'C30 H44 Ni O5 P2 W'
_chemical_formula_weight 789.15
_chemical_name_common tBuPOCOPNiWp_Noel
_space_group_crystal_system triclinic
_space_group_IT_number 2
_space_group_name_Hall '-P 1'
_space_group_name_H-M_alt 'P -1'
_symmetry_space_group_name_Hall '-P 1'
_symmetry_space_group_name_H-M 'P -1'
_atom_sites_solution_hydrogens geom
_audit_update_record
;
2016-11-22 deposited with the CCDC.
2016-12-14 downloaded from the CCDC.
;
_cell_angle_alpha 103.562(3)
_cell_angle_beta 95.996(3)
_cell_angle_gamma 94.204(3)
_cell_formula_units_Z 2
_cell_length_a 8.0617(8)
_cell_length_b 11.4269(11)
_cell_length_c 18.1147(15)
_cell_measurement_reflns_used 6469
_cell_measurement_temperature 200.(2)
_cell_measurement_theta_max 22.4723
_cell_measurement_theta_min 2.4059
_cell_volume 1605.0(3)
_computing_cell_refinement 'SAINT V8.37A (Bruker AXS Inc.)'
_computing_data_reduction 'SAINT V8.37A (Bruker AXS Inc.)'
_computing_structure_refinement 'SHELXL-2014/7 (Sheldrick, 2014)'
_diffrn_ambient_temperature 200.(2)
_diffrn_detector_area_resol_mean 8.3330
_diffrn_measured_fraction_theta_full 0.984
_diffrn_measured_fraction_theta_max 0.984
_diffrn_measurement_device_type 'Bruker SMART X2S benchtop'
_diffrn_radiation_wavelength 0.71073
_diffrn_reflns_av_R_equivalents 0.0763
_diffrn_reflns_av_unetI/netI 0.0644
_diffrn_reflns_limit_h_max 10
_diffrn_reflns_limit_h_min -10
_diffrn_reflns_limit_k_max 14
_diffrn_reflns_limit_k_min -14
_diffrn_reflns_limit_l_max 22
_diffrn_reflns_limit_l_min -22
_diffrn_reflns_number 35657
_diffrn_reflns_theta_full 27.10
_diffrn_reflns_theta_max 27.10
_diffrn_reflns_theta_min 1.17
_exptl_absorpt_coefficient_mu 4.302
_exptl_absorpt_correction_T_max 0.48
_exptl_absorpt_correction_T_min 0.41
_exptl_absorpt_correction_type multi-scan
_exptl_absorpt_process_details 'SADABS V2014/5 (Bruker AXS Inc.)'
_exptl_crystal_colour 'translucent light orange'
_exptl_crystal_density_diffrn 1.633
_exptl_crystal_density_method 'not measured'
_exptl_crystal_description plate
_exptl_crystal_F_000 792
_exptl_crystal_size_max 0.600
_exptl_crystal_size_mid 0.500
_exptl_crystal_size_min 0.200
_refine_diff_density_max 1.537
_refine_diff_density_min -0.810
_refine_ls_extinction_method none
_refine_ls_goodness_of_fit_ref 0.796
_refine_ls_hydrogen_treatment constr
_refine_ls_matrix_type full
_refine_ls_number_parameters 364
_refine_ls_number_reflns 6986
_refine_ls_number_restraints 0
_refine_ls_restrained_S_all 0.796
_refine_ls_R_factor_all 0.0529
_refine_ls_R_factor_gt 0.0380
_refine_ls_shift/su_max 0.000
_refine_ls_shift/su_mean 0.000
_refine_ls_structure_factor_coef Fsqd
_refine_ls_weighting_details 'w=1/[\s^2^(Fo^2^)+(0.1000P)^2^+0.1729P] where P=(Fo^2^+2Fc^2^)/3'
_refine_ls_weighting_scheme calc
_refine_ls_wR_factor_gt 0.0958
_refine_ls_wR_factor_ref 0.1170
_reflns_number_gt 5812
_reflns_number_total 6986
_reflns_threshold_expression 'I > 2\s(I)'
_cod_data_source_file c6dt04533b2.cif
_cod_data_source_block tBuPOCOPNiWp_Noel
_cod_depositor_comments 'Adding full bibliography for 7041441.cif.'
_cod_database_code 7041441

loop_
_space_group_symop_operation_xyz
'x, y, z'
'-x, -y, -z'

loop_
_atom_site_type_symbol
_atom_site_label
_atom_site_fract_x
_atom_site_fract_y
_atom_site_fract_z
_atom_site_U_iso_or_equiv
_atom_site_adp_type
_atom_site_calc_flag
_atom_site_refinement_flags_adp
_atom_site_refinement_flags_posn
_atom_site_occupancy
W W1 0.17286(3) 0.38717(2) 0.18194(2) 0.01990(9) Uani d . . 1
Ni Ni1 0.53031(8) 0.77663(6) 0.27841(4) 0.01779(16) Uani d . . 1
P P2 0.64507(17) 0.74457(12) 0.38626(8) 0.0176(3) Uani d . . 1
P P1 0.46093(17) 0.85541(13) 0.18162(8) 0.0196(3) Uani d . . 1
O O1 0.5994(5) 0.9741(4) 0.1932(2) 0.0264(9) Uani d . . 1
O O2 0.7763(5) 0.8659(4) 0.4258(2) 0.0245(9) Uani d . . 1
O O4 0.1554(7) 0.3697(5) 0.3497(3) 0.0498(14) Uani d . . 1
O O3 0.3645(6) 0.6404(4) 0.2521(3) 0.0455(13) Uani d . . 1
O O5 0.5062(6) 0.2661(4) 0.1856(3) 0.0482(13) Uani d . . 1
C C1 0.6844(7) 0.9172(5) 0.3085(3) 0.0191(11) Uani d . . 1
C C6 0.7875(7) 0.9452(5) 0.3780(3) 0.0200(11) Uani d . . 1
C C2 0.6986(7) 0.9995(5) 0.2635(3) 0.0221(12) Uani d . . 1
C C28 0.2953(7) 0.5381(5) 0.2244(3) 0.0258(13) Uani d . . 1
C C30 0.1640(8) 0.3735(6) 0.2867(4) 0.0300(14) Uani d . . 1
C C4 0.9057(8) 1.1275(6) 0.3559(4) 0.0298(14) Uani d . . 1
H H4 0.9812 1.1991 0.372 0.036 Uiso calc U R 1
C C5 0.8987(7) 1.0484(5) 0.4027(4) 0.0264(13) Uani d . . 1
H H5 0.9681 1.0643 0.4504 0.032 Uiso calc U R 1
C C3 0.8057(8) 1.1059(6) 0.2857(4) 0.0302(14) Uani d . . 1
H H3 0.8105 1.1616 0.2543 0.036 Uiso calc U R 1
C C7 0.2596(8) 0.9241(6) 0.1828(4) 0.0304(14) Uani d . . 1
C C19 0.7870(7) 0.6223(5) 0.3780(3) 0.0263(13) Uani d . . 1
C C29 0.3812(8) 0.3127(6) 0.1854(4) 0.0315(14) Uani d . . 1
C C15 0.4992(8) 0.7499(6) 0.4596(3) 0.0273(13) Uani d . . 1
C C24 0.0599(7) 0.3919(6) 0.0569(4) 0.0314(14) Uani d . . 1
H H24 0.125 0.4283 0.026 0.038 Uiso calc U R 1
C C11 0.4952(8) 0.7651(6) 0.0860(4) 0.0316(14) Uani d . . 1
C C26 -0.0609(8) 0.2523(6) 0.1110(4) 0.0309(14) Uani d . . 1
H H26 -0.0921 0.1781 0.1234 0.037 Uiso calc U R 1
C C25 0.0515(7) 0.2697(6) 0.0594(4) 0.0316(14) Uani d . . 1
H H25 0.1113 0.2095 0.0312 0.038 Uiso calc U R 1
C C20 0.9171(8) 0.6574(7) 0.3290(4) 0.0396(17) Uani d . . 1
H H20A 0.9854 0.7319 0.3575 0.059 Uiso calc U R 1
H H20B 0.8596 0.6705 0.2816 0.059 Uiso calc U R 1
H H20C 0.9895 0.5921 0.3164 0.059 Uiso calc U R 1
C C17 0.5873(10) 0.7904(7) 0.5413(4) 0.0439(18) Uani d . . 1
H H17A 0.5034 0.8053 0.577 0.066 Uiso calc U R 1
H H17B 0.6608 0.865 0.5471 0.066 Uiso calc U R 1
H H17C 0.6542 0.727 0.5525 0.066 Uiso calc U R 1
C C23 -0.0449(8) 0.4517(6) 0.1084(4) 0.0330(15) Uani d . . 1
H H23 -0.0616 0.5351 0.1188 0.04 Uiso calc U R 1
C C22 0.8767(9) 0.6155(7) 0.4551(4) 0.0409(17) Uani d . . 1
H H22A 0.7945 0.592 0.4865 0.061 Uiso calc U R 1
H H22B 0.9356 0.6948 0.4813 0.061 Uiso calc U R 1
H H22C 0.9578 0.5553 0.4469 0.061 Uiso calc U R 1
C C9 0.2826(9) 1.0240(7) 0.2592(4) 0.0462(19) Uani d . . 1
H H9A 0.1789 1.063 0.265 0.069 Uiso calc U R 1
H H9B 0.3746 1.0846 0.2585 0.069 Uiso calc U R 1
H H9C 0.3088 0.9873 0.3023 0.069 Uiso calc U R 1
C C16 0.3811(8) 0.8439(6) 0.4451(4) 0.0360(15) Uani d . . 1
H H16A 0.3163 0.8146 0.3943 0.054 Uiso calc U R 1
H H16B 0.4472 0.9205 0.4475 0.054 Uiso calc U R 1
H H16C 0.3044 0.8566 0.4842 0.054 Uiso calc U R 1
C C18 0.3965(9) 0.6268(6) 0.4468(4) 0.0398(16) Uani d . . 1
H H18A 0.4695 0.568 0.4602 0.06 Uiso calc U R 1
H H18B 0.3488 0.5989 0.3929 0.06 Uiso calc U R 1
H H18C 0.3058 0.6348 0.4791 0.06 Uiso calc U R 1
C C21 0.6891(9) 0.5008(6) 0.3363(4) 0.0441(18) Uani d . . 1
H H21A 0.7658 0.4375 0.3296 0.066 Uiso calc U R 1
H H21B 0.6368 0.5063 0.2861 0.066 Uiso calc U R 1
H H21C 0.602 0.4809 0.3666 0.066 Uiso calc U R 1
C C13 0.3490(9) 0.6687(6) 0.0536(4) 0.0387(16) Uani d . . 1
H H13A 0.3759 0.614 0.007 0.058 Uiso calc U R 1
H H13B 0.2486 0.7073 0.0414 0.058 Uiso calc U R 1
H H13C 0.3282 0.6224 0.0915 0.058 Uiso calc U R 1
C C27 -0.1189(7) 0.3649(7) 0.1408(4) 0.0369(16) Uani d . . 1
H H27 -0.1962 0.3795 0.1773 0.044 Uiso calc U R 1
C C12 0.5281(11) 0.8426(8) 0.0298(4) 0.055(2) Uani d . . 1
H H12A 0.5607 0.7918 -0.0169 0.082 Uiso calc U R 1
H H12B 0.6187 0.9067 0.0532 0.082 Uiso calc U R 1
H H12C 0.4261 0.8791 0.0169 0.082 Uiso calc U R 1
C C10 0.1173(8) 0.8309(7) 0.1860(5) 0.051(2) Uani d . . 1
H H10A 0.0196 0.8723 0.2015 0.077 Uiso calc U R 1
H H10B 0.1532 0.785 0.2231 0.077 Uiso calc U R 1
H H10C 0.0873 0.7755 0.1353 0.077 Uiso calc U R 1
C C14 0.6534(9) 0.7021(8) 0.1024(5) 0.054(2) Uani d . . 1
H H14A 0.6319 0.6507 0.1374 0.081 Uiso calc U R 1
H H14B 0.7474 0.7634 0.1258 0.081 Uiso calc U R 1
H H14C 0.6813 0.6522 0.0543 0.081 Uiso calc U R 1
C C8 0.2205(10) 0.9836(7) 0.1170(4) 0.050(2) Uani d . . 1
H H8A 0.1915 0.921 0.0691 0.075 Uiso calc U R 1
H H8B 0.3189 1.0363 0.1129 0.075 Uiso calc U R 1
H H8C 0.1258 1.0318 0.1265 0.075 Uiso calc U R 1

loop_
_atom_site_aniso_label
_atom_site_aniso_U_11
_atom_site_aniso_U_22
_atom_site_aniso_U_33
_atom_site_aniso_U_12
_atom_site_aniso_U_13
_atom_site_aniso_U_23
W1 0.01952(13) 0.01771(13) 0.02092(15) -0.00296(8) -0.00105(9) 0.00470(9)
Ni1 0.0189(3) 0.0150(3) 0.0177(4) -0.0034(3) -0.0029(3) 0.0042(3)
P2 0.0189(6) 0.0172(7) 0.0155(7) -0.0010(5) -0.0014(5) 0.0043(6)
P1 0.0202(7) 0.0201(7) 0.0183(8) -0.0010(5) -0.0004(6) 0.0064(6)
O1 0.034(2) 0.027(2) 0.017(2) -0.0094(18) -0.0032(17) 0.0096(17)
O2 0.027(2) 0.024(2) 0.021(2) -0.0062(16) -0.0044(17) 0.0081(17)
O4 0.067(4) 0.058(4) 0.023(3) -0.020(3) -0.003(2) 0.019(2)
O3 0.054(3) 0.030(3) 0.046(3) -0.020(2) -0.021(2) 0.016(2)
O5 0.028(2) 0.038(3) 0.073(4) 0.008(2) -0.001(2) 0.003(3)
C1 0.024(3) 0.013(2) 0.019(3) -0.002(2) 0.003(2) 0.001(2)
C6 0.019(3) 0.018(3) 0.021(3) -0.002(2) 0.003(2) 0.003(2)
C2 0.018(3) 0.031(3) 0.018(3) -0.004(2) 0.002(2) 0.009(2)
C28 0.025(3) 0.025(3) 0.026(3) -0.003(2) -0.009(2) 0.012(3)
C30 0.030(3) 0.025(3) 0.034(4) -0.009(2) -0.004(3) 0.012(3)
C4 0.030(3) 0.025(3) 0.030(4) -0.013(2) -0.001(3) 0.004(3)
C5 0.024(3) 0.027(3) 0.027(3) -0.007(2) -0.001(2) 0.009(3)
C3 0.036(3) 0.025(3) 0.031(4) -0.009(3) 0.003(3) 0.014(3)
C7 0.025(3) 0.033(3) 0.034(4) 0.011(3) 0.001(3) 0.008(3)
C19 0.029(3) 0.025(3) 0.022(3) 0.001(2) -0.007(2) 0.006(2)
C29 0.029(3) 0.028(3) 0.036(4) 0.002(3) 0.002(3) 0.005(3)
C15 0.031(3) 0.030(3) 0.023(3) -0.003(3) 0.005(3) 0.010(3)
C24 0.025(3) 0.047(4) 0.022(3) -0.007(3) -0.004(3) 0.014(3)
C11 0.035(3) 0.032(3) 0.023(3) 0.001(3) 0.002(3) -0.001(3)
C26 0.030(3) 0.026(3) 0.032(4) -0.011(3) -0.006(3) 0.006(3)
C25 0.025(3) 0.039(4) 0.024(3) 0.003(3) 0.000(2) -0.005(3)
C20 0.032(3) 0.047(4) 0.048(4) 0.018(3) 0.017(3) 0.017(4)
C17 0.051(4) 0.060(5) 0.018(4) -0.003(4) 0.000(3) 0.007(3)
C23 0.033(3) 0.031(3) 0.029(4) 0.002(3) -0.013(3) 0.002(3)
C22 0.048(4) 0.049(4) 0.029(4) 0.020(3) -0.007(3) 0.016(3)
C9 0.043(4) 0.045(4) 0.052(5) 0.027(3) 0.013(4) 0.005(4)
C16 0.038(4) 0.035(4) 0.035(4) 0.008(3) 0.015(3) 0.001(3)
C18 0.037(4) 0.039(4) 0.044(4) -0.006(3) 0.015(3) 0.010(3)
C21 0.050(4) 0.028(4) 0.049(5) 0.010(3) 0.005(4) -0.002(3)
C13 0.046(4) 0.034(4) 0.028(4) -0.005(3) -0.004(3) -0.002(3)
C27 0.018(3) 0.062(5) 0.026(4) 0.003(3) 0.002(3) 0.002(3)
C12 0.078(6) 0.061(5) 0.021(4) -0.006(5) 0.013(4) 0.002(4)
C10 0.024(3) 0.050(5) 0.088(6) 0.012(3) 0.017(4) 0.025(4)
C14 0.042(4) 0.073(6) 0.043(5) 0.027(4) 0.008(4) -0.001(4)
C8 0.058(5) 0.039(4) 0.047(5) 0.015(4) -0.022(4) 0.009(4)

loop_
_atom_type_symbol
_atom_type_description
_atom_type_scat_dispersion_real
_atom_type_scat_dispersion_imag
_atom_type_scat_source
C C 0.0033 0.0016 'International Tables Vol C Tables 4.2.6.8 and 6.1.1.4'
H H 0.0000 0.0000 'International Tables Vol C Tables 4.2.6.8 and 6.1.1.4'
O O 0.0106 0.0060 'International Tables Vol C Tables 4.2.6.8 and 6.1.1.4'
P P 0.1023 0.0942 'International Tables Vol C Tables 4.2.6.8 and 6.1.1.4'
Ni Ni 0.3393 1.1124 'International Tables Vol C Tables 4.2.6.8 and 6.1.1.4'
W W -0.8490 6.8722 'International Tables Vol C Tables 4.2.6.8 and 6.1.1.4'

loop_
_geom_angle_atom_site_label_1
_geom_angle_atom_site_label_2
_geom_angle_atom_site_label_3
_geom_angle
C28 W1 C29 88.8(3)
C28 W1 C30 86.7(3)
C29 W1 C30 87.0(3)
C28 W1 C23 98.3(2)
C29 W1 C23 148.3(3)
C30 W1 C23 124.1(3)
C28 W1 C24 106.0(2)
C29 W1 C24 113.5(3)
C30 W1 C24 155.5(2)
C23 W1 C24 34.8(2)
C28 W1 C27 122.8(3)
C29 W1 C27 148.0(3)
C30 W1 C27 98.6(2)
C23 W1 C27 34.3(2)
C24 W1 C27 57.0(2)
C28 W1 C25 138.2(2)
C29 W1 C25 97.0(2)
C30 W1 C25 134.8(2)
C23 W1 C25 57.8(2)
C24 W1 C25 34.5(2)
C27 W1 C25 57.1(2)
C28 W1 C26 155.5(2)
C29 W1 C26 113.6(2)
C30 W1 C26 103.5(2)
C23 W1 C26 57.5(2)
C24 W1 C26 57.0(2)
C27 W1 C26 34.4(2)
C25 W1 C26 34.3(2)
C1 Ni1 O3 176.2(2)
C1 Ni1 P1 81.92(17)
O3 Ni1 P1 98.32(15)
C1 Ni1 P2 82.30(17)
O3 Ni1 P2 97.35(15)
P1 Ni1 P2 164.17(6)
O2 P2 C15 101.2(2)
O2 P2 C19 101.8(2)
C15 P2 C19 115.6(3)
O2 P2 Ni1 105.18(15)
C15 P2 Ni1 113.8(2)
C19 P2 Ni1 116.4(2)
O1 P1 C7 102.4(3)
O1 P1 C11 101.3(3)
C7 P1 C11 114.1(3)
O1 P1 Ni1 105.07(15)
C7 P1 Ni1 115.3(2)
C11 P1 Ni1 116.0(2)
C2 O1 P1 112.2(3)
C6 O2 P2 112.2(3)
C28 O3 Ni1 161.2(5)
C2 C1 C6 116.2(5)
C2 C1 Ni1 122.1(4)
C6 C1 Ni1 121.7(4)
C5 C6 C1 123.4(5)
C5 C6 O2 118.3(5)
C1 C6 O2 118.3(5)
O1 C2 C1 118.0(5)
O1 C2 C3 118.7(5)
C1 C2 C3 123.2(5)
O3 C28 W1 175.4(5)
O4 C30 W1 177.2(6)
C5 C4 C3 122.1(6)
C5 C4 H4 118.9
C3 C4 H4 118.9
C4 C5 C6 117.8(5)
C4 C5 H5 121.1
C6 C5 H5 121.1
C2 C3 C4 117.3(6)
C2 C3 H3 121.4
C4 C3 H3 121.4
C8 C7 C10 111.4(6)
C8 C7 C9 108.4(6)
C10 C7 C9 108.3(7)
C8 C7 P1 113.7(5)
C10 C7 P1 110.2(5)
C9 C7 P1 104.5(4)
C22 C19 C21 111.0(6)
C22 C19 C20 109.0(5)
C21 C19 C20 109.7(5)
C22 C19 P2 113.0(5)
C21 C19 P2 109.9(4)
C20 C19 P2 104.1(4)
O5 C29 W1 178.3(6)
C17 C15 C18 110.6(6)
C17 C15 C16 109.2(6)
C18 C15 C16 109.1(5)
C17 C15 P2 113.2(5)
C18 C15 P2 110.3(4)
C16 C15 P2 104.3(4)
C25 C24 C23 108.5(6)
C25 C24 W1 73.2(4)
C23 C24 W1 72.3(3)
C25 C24 H24 125.8
C23 C24 H24 125.8
W1 C24 H24 120.5
C13 C11 C12 111.3(6)
C13 C11 C14 108.6(6)
C12 C11 C14 109.2(6)
C13 C11 P1 110.2(5)
C12 C11 P1 113.2(5)
C14 C11 P1 104.0(4)
C25 C26 C27 107.4(6)
C25 C26 W1 72.2(3)
C27 C26 W1 71.9(3)
C25 C26 H26 126.3
C27 C26 H26 126.3
W1 C26 H26 121.3
C24 C25 C26 107.9(6)
C24 C25 W1 72.4(4)
C26 C25 W1 73.5(3)
C24 C25 H25 126.0
C26 C25 H25 126.0
W1 C25 H25 119.9
C19 C20 H20A 109.5
C19 C20 H20B 109.5
H20A C20 H20B 109.5
C19 C20 H20C 109.5
H20A C20 H20C 109.5
H20B C20 H20C 109.5
C15 C17 H17A 109.5
C15 C17 H17B 109.5
H17A C17 H17B 109.5
C15 C17 H17C 109.5
H17A C17 H17C 109.5
H17B C17 H17C 109.5
C27 C23 C24 107.0(6)
C27 C23 W1 73.2(4)
C24 C23 W1 72.8(4)
C27 C23 H23 126.5
C24 C23 H23 126.5
W1 C23 H23 119.4
C19 C22 H22A 109.5
C19 C22 H22B 109.5
H22A C22 H22B 109.5
C19 C22 H22C 109.5
H22A C22 H22C 109.5
H22B C22 H22C 109.5
C7 C9 H9A 109.5
C7 C9 H9B 109.5
H9A C9 H9B 109.5
C7 C9 H9C 109.5
H9A C9 H9C 109.5
H9B C9 H9C 109.5
C15 C16 H16A 109.5
C15 C16 H16B 109.5
H16A C16 H16B 109.5
C15 C16 H16C 109.5
H16A C16 H16C 109.5
H16B C16 H16C 109.5
C15 C18 H18A 109.5
C15 C18 H18B 109.5
H18A C18 H18B 109.5
C15 C18 H18C 109.5
H18A C18 H18C 109.5
H18B C18 H18C 109.5
C19 C21 H21A 109.5
C19 C21 H21B 109.5
H21A C21 H21B 109.5
C19 C21 H21C 109.5
H21A C21 H21C 109.5
H21B C21 H21C 109.5
C11 C13 H13A 109.5
C11 C13 H13B 109.5
H13A C13 H13B 109.5
C11 C13 H13C 109.5
H13A C13 H13C 109.5
H13B C13 H13C 109.5
C23 C27 C26 109.2(6)
C23 C27 W1 72.4(3)
C26 C27 W1 73.7(3)
C23 C27 H27 125.4
C26 C27 H27 125.4
W1 C27 H27 120.2
C11 C12 H12A 109.5
C11 C12 H12B 109.5
H12A C12 H12B 109.5
C11 C12 H12C 109.5
H12A C12 H12C 109.5
H12B C12 H12C 109.5
C7 C10 H10A 109.5
C7 C10 H10B 109.5
H10A C10 H10B 109.5
C7 C10 H10C 109.5
H10A C10 H10C 109.5
H10B C10 H10C 109.5
C11 C14 H14A 109.5
C11 C14 H14B 109.5
H14A C14 H14B 109.5
C11 C14 H14C 109.5
H14A C14 H14C 109.5
H14B C14 H14C 109.5
C7 C8 H8A 109.5
C7 C8 H8B 109.5
H8A C8 H8B 109.5
C7 C8 H8C 109.5
H8A C8 H8C 109.5
H8B C8 H8C 109.5

loop_
_geom_bond_atom_site_label_1
_geom_bond_atom_site_label_2
_geom_bond_distance
W1 C28 1.873(6)
W1 C29 1.940(6)
W1 C30 1.949(7)
W1 C23 2.358(6)
W1 C24 2.365(6)
W1 C27 2.368(6)
W1 C25 2.375(6)
W1 C26 2.392(6)
Ni1 C1 1.891(5)
Ni1 O3 1.911(4)
Ni1 P1 2.1924(16)
Ni1 P2 2.1943(15)
P2 O2 1.648(4)
P2 C15 1.858(6)
P2 C19 1.859(6)
P1 O1 1.651(4)
P1 C7 1.854(6)
P1 C11 1.856(6)
O1 C2 1.387(7)
O2 C6 1.398(7)
O4 C30 1.162(8)
O3 C28 1.225(7)
O5 C29 1.173(7)
C1 C2 1.388(8)
C1 C6 1.389(8)
C6 C5 1.382(8)
C2 C3 1.389(8)
C4 C5 1.379(8)
C4 C3 1.391(9)
C4 H4 0.95
C5 H5 0.95
C3 H3 0.95
C7 C8 1.523(10)
C7 C10 1.523(10)
C7 C9 1.558(10)
C19 C22 1.525(8)
C19 C21 1.531(9)
C19 C20 1.533(9)
C15 C17 1.523(9)
C15 C18 1.535(9)
C15 C16 1.536(9)
C24 C25 1.404(9)
C24 C23 1.413(9)
C24 H24 0.95
C11 C13 1.520(9)
C11 C12 1.529(10)
C11 C14 1.546(9)
C26 C25 1.404(9)
C26 C27 1.408(9)
C26 H26 0.95
C25 H25 0.95
C20 H20A 0.98
C20 H20B 0.98
C20 H20C 0.98
C17 H17A 0.98
C17 H17B 0.98
C17 H17C 0.98
C23 C27 1.394(10)
C23 H23 0.95
C22 H22A 0.98
C22 H22B 0.98
C22 H22C 0.98
C9 H9A 0.98
C9 H9B 0.98
C9 H9C 0.98
C16 H16A 0.98
C16 H16B 0.98
C16 H16C 0.98
C18 H18A 0.98
C18 H18B 0.98
C18 H18C 0.98
C21 H21A 0.98
C21 H21B 0.98
C21 H21C 0.98
C13 H13A 0.98
C13 H13B 0.98
C13 H13C 0.98
C27 H27 0.95
C12 H12A 0.98
C12 H12B 0.98
C12 H12C 0.98
C10 H10A 0.98
C10 H10B 0.98
C10 H10C 0.98
C14 H14A 0.98
C14 H14B 0.98
C14 H14C 0.98
C8 H8A 0.98
C8 H8B 0.98
C8 H8C 0.98
